data_2021459
loop_
_publ_author_name
'Madeley, Lee G.'
'Levendis, Demetrius C.'
'Lemmerer, Andreas'

_publ_section_title
;
 Covalent-assisted supramolecular synthesis: the effect of hydrogen
 bonding in cocrystals of 4-<i>tert</i>-butylbenzoic acid with isoniazid
 and its derivatized forms
;
_journal_coeditor_code FA3397
_journal_issue 2
_journal_name_full 'Acta Crystallographica Section C'
_journal_page_first
;
;
_journal_paper_doi 10.1107/S205322961900055X
_journal_volume 75
_journal_year 2019
_chemical_formula_iupac 'C9 H11 N3 O, C11 H14 O2'
_chemical_formula_moiety 'C9 H11 N3 O, C11 H14 O2'
_chemical_formula_sum 'C20 H25 N3 O3'
_chemical_formula_weight 355.43
_chemical_name_common
;
4-<i>tert</i>-Butylbenzoic
acid--<i>N</i>'-(propan-2-ylidene)isonicotinohydrazide
;
_chemical_name_systematic
;
4-<i>tert</i>-Butylbenzoic
acid--<i>N</i>'-(propan-2-ylidene)pyridine-4-carbohydrazide (1/1)
;
_space_group_IT_number 14
_symmetry_cell_setting monoclinic
_symmetry_space_group_name_Hall '-P 2ybc'
_symmetry_space_group_name_H-M 'P 1 21/c 1'
_atom_sites_solution_hydrogens mixed
_audit_conform_dict_name cif_core.dic
_audit_conform_dict_version 2.4.3
_audit_creation_method 'WinGX routine CIF_UPDATE'
_cell_angle_alpha 90
_cell_angle_beta 99.298(2)
_cell_angle_gamma 90
_cell_formula_units_Z 8
_cell_length_a 14.2337(6)
_cell_length_b 13.7116(5)
_cell_length_c 20.3233(8)
_cell_measurement_reflns_used 9867
_cell_measurement_temperature 173(2)
_cell_measurement_theta_max 28.21
_cell_measurement_theta_min 2.21
_cell_volume 3914.3(3)
_computing_cell_refinement
;
SAINT-Plus (Bruker, 2016)
;
_computing_data_collection
;
APEX3 (Bruker, 2016)
;
_computing_data_reduction
;
SAINT-Plus and XPREP (Bruker, 2016)
;
_computing_molecular_graphics
;
ORTEP-3 for Windows (Farrugia, 2012),
Mercury (Macrae <i>et al.</i>,  2008) and
DIAMOND (Brandenburg, 2006)
;
_computing_publication_material
;
WinGX (Farrugia, 2012)
;
_computing_structure_refinement
;
SHELXL2017 (Sheldrick, 2015)
;
_computing_structure_solution
;
SHELXS97 (Sheldrick, 2008)
;
_diffrn_ambient_temperature 173(2)
_diffrn_measured_fraction_theta_full 1
_diffrn_measured_fraction_theta_max 1
_diffrn_measurement_device_type 'Bruker D8 Venture Photon CCD area detector'
_diffrn_measurement_method '\w scans'
_diffrn_radiation_monochromator graphite
_diffrn_radiation_probe x-ray
_diffrn_radiation_type MoK\a
_diffrn_radiation_wavelength 0.71073
_diffrn_reflns_av_R_equivalents 0.033
_diffrn_reflns_av_unetI/netI 0.0266
_diffrn_reflns_limit_h_max 17
_diffrn_reflns_limit_h_min -18
_diffrn_reflns_limit_k_max 17
_diffrn_reflns_limit_k_min -18
_diffrn_reflns_limit_l_max 26
_diffrn_reflns_limit_l_min -25
_diffrn_reflns_number 40471
_diffrn_reflns_theta_full 25.242
_diffrn_reflns_theta_max 27.999
_diffrn_reflns_theta_min 1.45
_diffrn_standards_number 0
_exptl_absorpt_coefficient_mu 0.082
_exptl_absorpt_correction_T_max 0.95
_exptl_absorpt_correction_T_min 0.9
_exptl_absorpt_correction_type multi-scan
_exptl_absorpt_process_details
;
(SADABS; Krause <i>et al.</i>,  2015)
;
_exptl_crystal_colour colourless
_exptl_crystal_density_diffrn 1.206
_exptl_crystal_density_method 'not measured'
_exptl_crystal_description blocks
_exptl_crystal_F_000 1520
_exptl_crystal_size_max 0.894
_exptl_crystal_size_mid 0.865
_exptl_crystal_size_min 0.442
_refine_diff_density_max 0.44
_refine_diff_density_min -0.32
_refine_ls_extinction_method none
_refine_ls_goodness_of_fit_ref 1.029
_refine_ls_hydrogen_treatment mixed
_refine_ls_matrix_type full
_refine_ls_number_constraints 0
_refine_ls_number_parameters 517
_refine_ls_number_reflns 9446
_refine_ls_number_restraints 99
_refine_ls_restrained_S_all 1.056
_refine_ls_R_factor_all 0.0647
_refine_ls_R_factor_gt 0.0479
_refine_ls_shift/su_max 0.003
_refine_ls_shift/su_mean 0
_refine_ls_structure_factor_coef Fsqd
_refine_ls_weighting_details 'w=1/[\s^2^(Fo^2^)+(0.0666P)^2^+1.5864P] where P=(Fo^2^+2Fc^2^)/3'
_refine_ls_weighting_scheme calc
_refine_ls_wR_factor_gt 0.1207
_refine_ls_wR_factor_ref 0.1365
_reflns_number_gt 7394
_reflns_number_total 9446
_reflns_threshold_expression 'I > 2\s(I)'
_cod_data_source_file fa3397sup1.cif
_cod_data_source_block II
_cod_original_sg_symbol_H-M 'P 21/c'
_cod_database_code 2021459

loop_
_symmetry_equiv_pos_as_xyz
'x, y, z'
'-x, y+1/2, -z+1/2'
'-x, -y, -z'
'x, -y-1/2, z-1/2'

loop_
_atom_site_type_symbol
_atom_site_label
_atom_site_fract_x
_atom_site_fract_y
_atom_site_fract_z
_atom_site_U_iso_or_equiv
_atom_site_adp_type
_atom_site_calc_flag
_atom_site_occupancy
_atom_site_disorder_assembly
_atom_site_disorder_group
C C1A 0.29018(9) -0.10036(10) 0.21896(7) 0.0251(3) Uani d 1 . .
C C2A 0.25203(10) -0.05583(10) 0.15947(7) 0.0301(3) Uani d 1 . .
H H2C 0.265668 -0.079817 0.118181 0.036 Uiso calc 1 . .
C C3A 0.19345(11) 0.02459(11) 0.16151(8) 0.0327(3) Uani d 1 . .
H H3A 0.167288 0.054939 0.120614 0.039 Uiso calc 1 . .
C C4A 0.20724(10) 0.01655(11) 0.27515(8) 0.0326(3) Uani d 1 . .
H H4A 0.191422 0.041135 0.315676 0.039 Uiso calc 1 . .
C C5A 0.26588(10) -0.06439(11) 0.27763(7) 0.0306(3) Uani d 1 . .
H H5A 0.289147 -0.094851 0.319048 0.037 Uiso calc 1 . .
C C6A 0.35178(10) -0.18966(10) 0.22177(7) 0.0268(3) Uani d 1 . .
C C7A 0.54580(12) -0.20221(12) 0.08856(9) 0.0413(4) Uani d 1 . .
H H7A1 0.487695 -0.164603 0.073706 0.062 Uiso calc 1 . .
H H7A2 0.567786 -0.231764 0.049857 0.062 Uiso calc 1 . .
H H7A3 0.595307 -0.158861 0.111448 0.062 Uiso calc 1 . .
C C8A 0.52544(11) -0.28038(12) 0.13519(9) 0.0374(3) Uani d 1 . .
C C9A 0.57944(17) -0.37443(16) 0.13427(13) 0.0692(7) Uani d 1 . .
H H9A1 0.561165 -0.419034 0.167696 0.104 Uiso calc 1 . .
H H9A2 0.647929 -0.36133 0.144518 0.104 Uiso calc 1 . .
H H9A3 0.564433 -0.404238 0.08999 0.104 Uiso calc 1 . .
N N1A 0.41137(8) -0.19314(8) 0.17671(6) 0.0276(3) Uani d 1 . .
N N2A 0.17191(9) 0.06159(9) 0.21811(6) 0.0315(3) Uani d 1 . .
N N3A 0.46596(9) -0.27726(9) 0.17607(7) 0.0338(3) Uani d 1 . .
O O1A 0.34372(9) -0.25426(8) 0.26231(6) 0.0391(3) Uani d 1 . .
H H1A 0.4257(13) -0.1393(14) 0.1558(9) 0.041(5) Uiso d 1 . .
C C10A 0.07977(9) 0.38639(10) 0.13626(7) 0.0247(3) Uani d 1 . .
C C11A 0.04411(10) 0.43589(10) 0.18701(7) 0.0271(3) Uani d 1 . .
H H11A 0.033051 0.401665 0.225672 0.033 Uiso calc 1 . .
C C12A 0.02487(9) 0.53465(10) 0.18105(7) 0.0267(3) Uani d 1 . .
H H12A -0.00005 0.567123 0.215755 0.032 Uiso calc 1 . .
C C13A 0.04113(9) 0.58809(10) 0.12524(7) 0.0241(3) Uani d 1 . .
C C14A 0.07571(10) 0.53735(10) 0.07477(7) 0.0275(3) Uani d 1 . .
H H14A 0.086523 0.571324 0.035952 0.033 Uiso calc 1 . .
C C15A 0.09472(10) 0.43785(10) 0.08014(7) 0.0274(3) Uani d 1 . .
H H15A 0.118168 0.404872 0.045016 0.033 Uiso calc 1 . .
C C16A 0.10469(9) 0.28079(10) 0.14175(7) 0.0270(3) Uani d 1 . .
C C17A 0.02145(10) 0.69815(10) 0.12209(7) 0.0274(3) Uani d 1 . .
C C18A 0.04925(14) 0.74520(12) 0.05979(9) 0.0440(4) Uani d 1 . .
H H18A 0.03549 0.815224 0.059876 0.066 Uiso calc 1 . .
H H18B 0.117407 0.735345 0.059626 0.066 Uiso calc 1 . .
H H18C 0.012672 0.715182 0.019928 0.066 Uiso calc 1 . .
C C19A 0.07834(12) 0.74711(12) 0.18394(9) 0.0402(4) Uani d 1 . .
H H19A 0.061125 0.717532 0.224247 0.06 Uiso calc 1 . .
H H19B 0.146596 0.738084 0.183734 0.06 Uiso calc 1 . .
H H19C 0.063625 0.816953 0.183319 0.06 Uiso calc 1 . .
C C20A -0.08517(11) 0.71575(11) 0.12184(9) 0.0364(3) Uani d 1 . .
H H20A -0.104006 0.685934 0.161555 0.055 Uiso calc 1 . .
H H20B -0.097597 0.786036 0.122033 0.055 Uiso calc 1 . .
H H20C -0.12195 0.686495 0.081765 0.055 Uiso calc 1 . .
O O2A 0.09261(8) 0.24176(8) 0.19966(5) 0.0350(2) Uani d 1 . .
O O3A 0.13385(8) 0.23520(8) 0.09816(5) 0.0367(2) Uani d 1 . .
H H2A 0.1166(17) 0.1729(18) 0.2037(12) 0.072(7) Uiso d 1 . .
C C1B 0.45291(9) 0.17167(9) 0.10916(7) 0.0253(3) Uani d 1 . .
C C2B 0.52256(10) 0.24239(10) 0.10809(8) 0.0319(3) Uani d 1 . .
H H2D 0.587177 0.229493 0.126105 0.038 Uiso calc 1 . .
C C3B 0.49537(11) 0.33213(11) 0.08009(9) 0.0366(3) Uani d 1 . .
H H3B 0.542882 0.380684 0.079674 0.044 Uiso calc 1 . .
C C4B 0.33952(11) 0.28468(11) 0.05332(8) 0.0322(3) Uani d 1 . .
H H4B 0.275813 0.299069 0.03379 0.039 Uiso calc 1 . .
C C5B 0.36003(10) 0.19301(10) 0.08029(7) 0.0292(3) Uani d 1 . .
H H5B 0.311297 0.145388 0.079061 0.035 Uiso calc 1 . .
C C6B 0.47451(9) 0.07076(9) 0.13644(7) 0.0249(3) Uani d 1 . .
C C7B 0.69225(14) 0.03526(14) 0.30062(10) 0.0525(5) Uani d 1 . .
H H7B1 0.708465 0.087455 0.271479 0.079 Uiso calc 1 . .
H H7B2 0.750806 0.007122 0.325328 0.079 Uiso calc 1 . .
H H7B3 0.653607 0.062005 0.332115 0.079 Uiso calc 1 . .
C C8B 0.63756(10) -0.04163(11) 0.25967(7) 0.0304(3) Uani d 1 . .
C C9B 0.66609(14) -0.14486(13) 0.27633(10) 0.0502(5) Uani d 1 . .
H H9B1 0.61679 -0.18908 0.254193 0.075 Uiso calc 1 . .
H H9B2 0.673633 -0.154272 0.3247 0.075 Uiso calc 1 . .
H H9B3 0.726534 -0.15885 0.261014 0.075 Uiso calc 1 . .
N N1B 0.54414(8) 0.06390(8) 0.18951(6) 0.0277(2) Uani d 1 . .
N N2B 0.40587(9) 0.35389(9) 0.05367(7) 0.0341(3) Uani d 1 . .
N N3B 0.56980(9) -0.03036(9) 0.21078(6) 0.0318(3) Uani d 1 . .
O O1B 0.42949(7) 0.00067(7) 0.10983(5) 0.0322(2) Uani d 1 . .
H H1B 0.5712(13) 0.1167(14) 0.2113(9) 0.039(5) Uiso d 1 . .
C C10B 0.25277(9) 0.64916(10) -0.03514(7) 0.0255(3) Uani d 1 . .
C C11B 0.30335(10) 0.72580(10) -0.00137(8) 0.0302(3) Uani d 1 . .
H H11B 0.356196 0.712418 0.032347 0.036 Uiso calc 1 . .
C C12B 0.27722(10) 0.82151(10) -0.01653(7) 0.0299(3) Uani d 1 . .
H H12B 0.312858 0.872936 0.006856 0.036 Uiso calc 1 . .
C C13B 0.19972(10) 0.84398(10) -0.06541(7) 0.0264(3) Uani d 1 . .
C C14B 0.14933(10) 0.76608(11) -0.09831(7) 0.0310(3) Uani d 1 . .
H H14B 0.096102 0.779175 -0.131789 0.037 Uiso calc 1 . .
C C15B 0.17494(10) 0.67015(11) -0.08341(7) 0.0303(3) Uani d 1 . .
H H15B 0.139031 0.618549 -0.106369 0.036 Uiso calc 1 . .
C C16B 0.28065(10) 0.54533(10) -0.02117(7) 0.0291(3) Uani d 1 . .
C C17B 0.17156(11) 0.94991(11) -0.08219(7) 0.0326(3) Uani d 1 . .
C C18B 0.0753(4) 0.9579(4) -0.1259(3) 0.106(2) Uani d 0.632(7) A 1
H H18D 0.026804 0.927772 -0.10332 0.158 Uiso calc 0.632(7) A 1
H H18E 0.059605 1.026823 -0.134548 0.158 Uiso calc 0.632(7) A 1
H H18F 0.076994 0.924341 -0.168294 0.158 Uiso calc 0.632(7) A 1
C C19B 0.2427(5) 0.9960(4) -0.1178(5) 0.141(3) Uani d 0.632(7) A 1
H H19F 0.247242 0.958813 -0.158336 0.212 Uiso calc 0.632(7) A 1
H H19E 0.223062 1.06303 -0.129808 0.212 Uiso calc 0.632(7) A 1
H H19D 0.304799 0.996682 -0.088852 0.212 Uiso calc 0.632(7) A 1
C C20B 0.1619(5) 1.0046(3) -0.01927(16) 0.0748(17) Uani d 0.632(7) A 1
H H20D 0.11439 0.97235 0.003127 0.112 Uiso calc 0.632(7) A 1
H H20E 0.223417 1.005392 0.010453 0.112 Uiso calc 0.632(7) A 1
H H20F 0.141681 1.071741 -0.030503 0.112 Uiso calc 0.632(7) A 1
C C21B 0.2366(9) 1.0227(4) -0.0427(6) 0.105(4) Uani d 0.368(7) A 2
H H21A 0.302774 1.007462 -0.046512 0.158 Uiso calc 0.368(7) A 2
H H21B 0.22095 1.08841 -0.060194 0.158 Uiso calc 0.368(7) A 2
H H21C 0.228481 1.019885 0.004188 0.158 Uiso calc 0.368(7) A 2
C C22B 0.1882(11) 0.9671(7) -0.1522(3) 0.107(4) Uani d 0.368(7) A 2
H H22A 0.255949 0.958419 -0.154466 0.161 Uiso calc 0.368(7) A 2
H H22B 0.150674 0.920414 -0.182152 0.161 Uiso calc 0.368(7) A 2
H H22C 0.168875 1.033655 -0.165766 0.161 Uiso calc 0.368(7) A 2
C C23B 0.0702(5) 0.9636(6) -0.0812(9) 0.144(5) Uani d 0.368(7) A 2
H H23A 0.056974 0.952777 -0.035918 0.216 Uiso calc 0.368(7) A 2
H H23B 0.051782 1.030153 -0.095348 0.216 Uiso calc 0.368(7) A 2
H H23C 0.033581 0.916912 -0.111734 0.216 Uiso calc 0.368(7) A 2
O O2B 0.36109(8) 0.53564(8) 0.02060(6) 0.0427(3) Uani d 1 . .
O O3B 0.23449(8) 0.47694(8) -0.04657(6) 0.0446(3) Uani d 1 . .
H H2B 0.3753(17) 0.4671(19) 0.0272(12) 0.077(7) Uiso d 1 . .

loop_
_atom_site_aniso_label
_atom_site_aniso_U_11
_atom_site_aniso_U_22
_atom_site_aniso_U_33
_atom_site_aniso_U_12
_atom_site_aniso_U_13
_atom_site_aniso_U_23
C1A 0.0245(6) 0.0194(6) 0.0309(7) 0.0000(5) 0.0033(5) 0.0026(5)
C2A 0.0339(7) 0.0255(7) 0.0313(7) 0.0053(5) 0.0069(6) 0.0036(6)
C3A 0.0348(7) 0.0286(7) 0.0349(8) 0.0080(6) 0.0066(6) 0.0080(6)
C4A 0.0333(7) 0.0312(8) 0.0341(8) 0.0049(6) 0.0078(6) -0.0007(6)
C5A 0.0332(7) 0.0292(7) 0.0290(7) 0.0049(6) 0.0034(6) 0.0041(6)
C6A 0.0287(6) 0.0194(6) 0.0303(7) 0.0014(5) -0.0013(5) 0.0018(5)
C7A 0.0410(8) 0.0386(9) 0.0467(9) -0.0004(7) 0.0149(7) -0.0082(7)
C8A 0.0321(7) 0.0315(8) 0.0473(9) 0.0070(6) 0.0028(7) -0.0047(7)
C9A 0.0676(13) 0.0538(13) 0.0913(17) 0.0352(11) 0.0282(12) 0.0085(12)
N1A 0.0276(6) 0.0164(5) 0.0383(7) 0.0025(4) 0.0038(5) 0.0025(5)
N2A 0.0311(6) 0.0253(6) 0.0388(7) 0.0060(5) 0.0079(5) 0.0039(5)
N3A 0.0312(6) 0.0228(6) 0.0462(8) 0.0080(5) 0.0028(5) 0.0019(5)
O1A 0.0516(7) 0.0283(6) 0.0388(6) 0.0107(5) 0.0111(5) 0.0117(5)
C10A 0.0215(6) 0.0232(6) 0.0286(7) 0.0010(5) 0.0016(5) 0.0018(5)
C11A 0.0293(6) 0.0253(7) 0.0272(7) 0.0009(5) 0.0061(5) 0.0042(5)
C12A 0.0290(6) 0.0248(7) 0.0268(7) 0.0016(5) 0.0066(5) 0.0004(5)
C13A 0.0216(6) 0.0224(6) 0.0276(7) -0.0004(5) 0.0019(5) 0.0018(5)
C14A 0.0313(7) 0.0260(7) 0.0257(7) 0.0010(5) 0.0058(5) 0.0044(5)
C15A 0.0296(7) 0.0265(7) 0.0262(7) 0.0026(5) 0.0047(5) -0.0013(5)
C16A 0.0234(6) 0.0249(7) 0.0322(7) 0.0016(5) 0.0026(5) 0.0020(5)
C17A 0.0295(6) 0.0210(6) 0.0324(7) 0.0002(5) 0.0071(5) 0.0020(5)
C18A 0.0620(11) 0.0258(8) 0.0491(10) 0.0045(7) 0.0232(8) 0.0100(7)
C19A 0.0410(8) 0.0281(8) 0.0494(10) -0.0057(6) 0.0009(7) -0.0059(7)
C20A 0.0323(7) 0.0256(7) 0.0510(10) 0.0044(6) 0.0054(7) 0.0031(7)
O2A 0.0452(6) 0.0250(5) 0.0373(6) 0.0099(4) 0.0142(5) 0.0083(4)
O3A 0.0476(6) 0.0274(5) 0.0371(6) 0.0094(4) 0.0128(5) 0.0016(4)
C1B 0.0292(6) 0.0191(6) 0.0273(7) 0.0024(5) 0.0038(5) 0.0006(5)
C2B 0.0282(7) 0.0254(7) 0.0405(8) 0.0005(5) 0.0013(6) 0.0049(6)
C3B 0.0369(8) 0.0239(7) 0.0485(9) -0.0024(6) 0.0055(7) 0.0070(6)
C4B 0.0308(7) 0.0289(7) 0.0364(8) 0.0074(6) 0.0036(6) 0.0036(6)
C5B 0.0283(6) 0.0241(7) 0.0347(7) 0.0007(5) 0.0034(6) 0.0017(6)
C6B 0.0251(6) 0.0189(6) 0.0303(7) 0.0011(5) 0.0034(5) 0.0006(5)
C7B 0.0526(10) 0.0381(9) 0.0568(11) 0.0095(8) -0.0215(9) -0.0114(8)
C8B 0.0319(7) 0.0292(7) 0.0288(7) -0.0003(6) 0.0011(6) 0.0041(6)
C9B 0.0589(11) 0.0333(9) 0.0497(11) -0.0016(8) -0.0176(9) 0.0140(8)
N1B 0.0324(6) 0.0170(5) 0.0312(6) -0.0011(4) -0.0025(5) -0.0002(5)
N2B 0.0388(7) 0.0235(6) 0.0398(7) 0.0064(5) 0.0062(5) 0.0056(5)
N3B 0.0375(6) 0.0208(6) 0.0337(7) -0.0024(5) -0.0043(5) 0.0068(5)
O1B 0.0336(5) 0.0205(5) 0.0386(6) -0.0017(4) -0.0061(4) 0.0006(4)
C10B 0.0263(6) 0.0233(6) 0.0276(7) 0.0024(5) 0.0065(5) 0.0017(5)
C11B 0.0280(6) 0.0267(7) 0.0334(8) 0.0024(5) -0.0028(6) 0.0017(6)
C12B 0.0312(7) 0.0240(7) 0.0326(7) -0.0005(5) -0.0003(6) -0.0002(6)
C13B 0.0306(7) 0.0253(7) 0.0238(7) 0.0042(5) 0.0065(5) 0.0032(5)
C14B 0.0315(7) 0.0313(7) 0.0280(7) 0.0057(6) -0.0015(6) -0.0017(6)
C15B 0.0291(7) 0.0291(7) 0.0317(7) 0.0005(5) 0.0016(6) -0.0054(6)
C16B 0.0310(7) 0.0242(7) 0.0335(7) 0.0017(5) 0.0093(6) 0.0013(6)
C17B 0.0395(8) 0.0257(7) 0.0316(8) 0.0050(6) 0.0028(6) 0.0061(6)
C18B 0.117(4) 0.040(2) 0.125(4) 0.029(3) -0.085(3) -0.006(3)
C19B 0.141(5) 0.061(4) 0.261(8) 0.046(3) 0.152(6) 0.089(5)
C20B 0.139(5) 0.0333(19) 0.0464(18) 0.039(2) -0.002(2) -0.0012(14)
C21B 0.156(8) 0.018(3) 0.111(6) -0.004(4) -0.072(7) 0.009(3)
C22B 0.223(11) 0.049(5) 0.056(3) 0.025(6) 0.043(5) 0.033(3)
C23B 0.061(4) 0.035(4) 0.358(15) 0.028(3) 0.097(6) 0.050(8)
O2B 0.0421(6) 0.0230(5) 0.0578(8) 0.0045(4) -0.0080(5) 0.0081(5)
O3B 0.0470(7) 0.0243(6) 0.0590(8) -0.0006(5) -0.0019(6) -0.0049(5)

loop_
_atom_type_symbol
_atom_type_description
_atom_type_scat_dispersion_real
_atom_type_scat_dispersion_imag
_atom_type_scat_source
C C 0.0033 0.0016 'International Tables Vol C Tables 4.2.6.8 and 6.1.1.4'
H H 0 0 'International Tables Vol C Tables 4.2.6.8 and 6.1.1.4'
N N 0.0061 0.0033 'International Tables Vol C Tables 4.2.6.8 and 6.1.1.4'
O O 0.0106 0.006 'International Tables Vol C Tables 4.2.6.8 and 6.1.1.4'

loop_
_geom_angle_atom_site_label_1
_geom_angle_atom_site_label_2
_geom_angle_atom_site_label_3
_geom_angle
C2A C1A C5A 118.52(12)
C2A C1A C6A 122.47(12)
C5A C1A C6A 118.89(12)
C1A C2A C3A 118.50(13)
C1A C2A H2C 120.7
C3A C2A H2C 120.7
N2A C3A C2A 123.35(14)
N2A C3A H3A 118.3
C2A C3A H3A 118.3
N2A C4A C5A 122.79(14)
N2A C4A H4A 118.6
C5A C4A H4A 118.6
C4A C5A C1A 119.15(13)
C4A C5A H5A 120.4
C1A C5A H5A 120.4
O1A C6A N1A 124.65(13)
O1A C6A C1A 119.77(13)
N1A C6A C1A 115.55(12)
C8A C7A H7A1 109.5
C8A C7A H7A2 109.5
H7A1 C7A H7A2 109.5
C8A C7A H7A3 109.5
H7A1 C7A H7A3 109.5
H7A2 C7A H7A3 109.5
N3A C8A C7A 127.32(14)
N3A C8A C9A 115.49(16)
C7A C8A C9A 117.19(15)
C8A C9A H9A1 109.5
C8A C9A H9A2 109.5
H9A1 C9A H9A2 109.5
C8A C9A H9A3 109.5
H9A1 C9A H9A3 109.5
H9A2 C9A H9A3 109.5
C6A N1A N3A 116.74(12)
C6A N1A H1A 120.9(12)
N3A N1A H1A 120.7(12)
C3A N2A C4A 117.64(12)
C8A N3A N1A 117.57(13)
C15A C10A C11A 118.84(12)
C15A C10A C16A 119.32(12)
C11A C10A C16A 121.82(12)
C12A C11A C10A 120.11(13)
C12A C11A H11A 119.9
C10A C11A H11A 119.9
C11A C12A C13A 121.79(12)
C11A C12A H12A 119.1
C13A C12A H12A 119.1
C14A C13A C12A 117.33(12)
C14A C13A C17A 122.97(12)
C12A C13A C17A 119.70(12)
C15A C14A C13A 121.27(12)
C15A C14A H14A 119.4
C13A C14A H14A 119.4
C10A C15A C14A 120.64(13)
C10A C15A H15A 119.7
C14A C15A H15A 119.7
O3A C16A O2A 123.27(13)
O3A C16A C10A 123.52(13)
O2A C16A C10A 113.21(12)
C18A C17A C13A 112.31(12)
C18A C17A C19A 108.70(13)
C13A C17A C19A 109.11(12)
C18A C17A C20A 108.58(13)
C13A C17A C20A 109.16(11)
C19A C17A C20A 108.92(12)
C17A C18A H18A 109.5
C17A C18A H18B 109.5
H18A C18A H18B 109.5
C17A C18A H18C 109.5
H18A C18A H18C 109.5
H18B C18A H18C 109.5
C17A C19A H19A 109.5
C17A C19A H19B 109.5
H19A C19A H19B 109.5
C17A C19A H19C 109.5
H19A C19A H19C 109.5
H19B C19A H19C 109.5
C17A C20A H20A 109.5
C17A C20A H20B 109.5
H20A C20A H20B 109.5
C17A C20A H20C 109.5
H20A C20A H20C 109.5
H20B C20A H20C 109.5
C16A O2A H2A 111.1(14)
C5B C1B C2B 118.65(12)
C5B C1B C6B 118.28(12)
C2B C1B C6B 122.96(12)
C3B C2B C1B 118.30(13)
C3B C2B H2D 120.9
C1B C2B H2D 120.9
N2B C3B C2B 123.34(14)
N2B C3B H3B 118.3
C2B C3B H3B 118.3
N2B C4B C5B 122.60(13)
N2B C4B H4B 118.7
C5B C4B H4B 118.7
C4B C5B C1B 118.98(13)
C4B C5B H5B 120.5
C1B C5B H5B 120.5
O1B C6B N1B 124.17(12)
O1B C6B C1B 119.70(12)
N1B C6B C1B 116.12(11)
C8B C7B H7B1 109.5
C8B C7B H7B2 109.5
H7B1 C7B H7B2 109.5
C8B C7B H7B3 109.5
H7B1 C7B H7B3 109.5
H7B2 C7B H7B3 109.5
N3B C8B C7B 127.75(14)
N3B C8B C9B 115.70(14)
C7B C8B C9B 116.53(14)
C8B C9B H9B1 109.5
C8B C9B H9B2 109.5
H9B1 C9B H9B2 109.5
C8B C9B H9B3 109.5
H9B1 C9B H9B3 109.5
H9B2 C9B H9B3 109.5
C6B N1B N3B 115.85(11)
C6B N1B H1B 122.5(12)
N3B N1B H1B 121.6(12)
C3B N2B C4B 118.09(13)
C8B N3B N1B 118.74(12)
C15B C10B C11B 118.89(13)
C15B C10B C16B 119.34(13)
C11B C10B C16B 121.76(13)
C12B C11B C10B 120.48(13)
C12B C11B H11B 119.8
C10B C11B H11B 119.8
C11B C12B C13B 121.39(13)
C11B C12B H12B 119.3
C13B C12B H12B 119.3
C12B C13B C14B 117.29(13)
C12B C13B C17B 121.12(13)
C14B C13B C17B 121.59(13)
C15B C14B C13B 121.68(13)
C15B C14B H14B 119.2
C13B C14B H14B 119.2
C14B C15B C10B 120.25(13)
C14B C15B H15B 119.9
C10B C15B H15B 119.9
O3B C16B O2B 123.48(14)
O3B C16B C10B 123.23(13)
O2B C16B C10B 113.29(12)
C23B C17B C22B 107.5(8)
C23B C17B C21B 115.7(7)
C22B C17B C21B 102.9(6)
C19B C17B C20B 111.5(4)
C19B C17B C18B 108.0(4)
C20B C17B C18B 105.3(3)
C23B C17B C13B 110.0(3)
C19B C17B C13B 109.8(2)
C22B C17B C13B 106.5(4)
C21B C17B C13B 113.3(3)
C20B C17B C13B 109.87(17)
C18B C17B C13B 112.3(2)
C17B C18B H18D 109.5
C17B C18B H18E 109.5
H18D C18B H18E 109.5
C17B C18B H18F 109.5
H18D C18B H18F 109.5
H18E C18B H18F 109.5
C17B C19B H19F 109.5
C17B C19B H19E 109.5
H19F C19B H19E 109.5
C17B C19B H19D 109.5
H19F C19B H19D 109.5
H19E C19B H19D 109.5
C17B C20B H20D 109.5
C17B C20B H20E 109.5
H20D C20B H20E 109.5
C17B C20B H20F 109.5
H20D C20B H20F 109.5
H20E C20B H20F 109.5
C17B C21B H21A 109.5
C17B C21B H21B 109.5
H21A C21B H21B 109.5
C17B C21B H21C 109.5
H21A C21B H21C 109.5
H21B C21B H21C 109.5
C17B C22B H22A 109.5
C17B C22B H22B 109.5
H22A C22B H22B 109.5
C17B C22B H22C 109.5
H22A C22B H22C 109.5
H22B C22B H22C 109.5
C17B C23B H23A 109.5
C17B C23B H23B 109.5
H23A C23B H23B 109.5
C17B C23B H23C 109.5
H23A C23B H23C 109.5
H23B C23B H23C 109.5
C16B O2B H2B 109.2(15)

loop_
_geom_bond_atom_site_label_1
_geom_bond_atom_site_label_2
_geom_bond_distance
C1A C2A 1.385(2)
C1A C5A 1.385(2)
C1A C6A 1.5017(18)
C2A C3A 1.3872(19)
C2A H2C 0.95
C3A N2A 1.337(2)
C3A H3A 0.95
C4A N2A 1.338(2)
C4A C5A 1.385(2)
C4A H4A 0.95
C5A H5A 0.95
C6A O1A 1.2276(17)
C6A N1A 1.3459(18)
C7A C8A 1.490(2)
C7A H7A1 0.98
C7A H7A2 0.98
C7A H7A3 0.98
C8A N3A 1.279(2)
C8A C9A 1.503(2)
C9A H9A1 0.98
C9A H9A2 0.98
C9A H9A3 0.98
N1A N3A 1.3919(16)
N1A H1A 0.892(19)
C10A C15A 1.3865(19)
C10A C11A 1.3969(19)
C10A C16A 1.4906(18)
C11A C12A 1.3829(19)
C11A H11A 0.95
C12A C13A 1.4006(19)
C12A H12A 0.95
C13A C14A 1.3933(19)
C13A C17A 1.5344(18)
C14A C15A 1.3917(19)
C14A H14A 0.95
C15A H15A 0.95
C16A O3A 1.2111(17)
C16A O2A 1.3292(17)
C17A C18A 1.529(2)
C17A C19A 1.535(2)
C17A C20A 1.536(2)
C18A H18A 0.98
C18A H18B 0.98
C18A H18C 0.98
C19A H19A 0.98
C19A H19B 0.98
C19A H19C 0.98
C20A H20A 0.98
C20A H20B 0.98
C20A H20C 0.98
O2A H2A 1.00(2)
C1B C5B 1.3882(19)
C1B C2B 1.3894(19)
C1B C6B 1.5038(18)
C2B C3B 1.384(2)
C2B H2D 0.95
C3B N2B 1.334(2)
C3B H3B 0.95
C4B N2B 1.338(2)
C4B C5B 1.383(2)
C4B H4B 0.95
C5B H5B 0.95
C6B O1B 1.2308(16)
C6B N1B 1.3450(18)
C7B C8B 1.484(2)
C7B H7B1 0.98
C7B H7B2 0.98
C7B H7B3 0.98
C8B N3B 1.2773(19)
C8B C9B 1.496(2)
C9B H9B1 0.98
C9B H9B2 0.98
C9B H9B3 0.98
N1B N3B 1.3927(16)
N1B H1B 0.902(19)
C10B C15B 1.386(2)
C10B C11B 1.391(2)
C10B C16B 1.4929(19)
C11B C12B 1.3851(19)
C11B H11B 0.95
C12B C13B 1.394(2)
C12B H12B 0.95
C13B C14B 1.396(2)
C13B C17B 1.5305(19)
C14B C15B 1.385(2)
C14B H14B 0.95
C15B H15B 0.95
C16B O3B 1.2115(18)
C16B O2B 1.3172(18)
C17B C23B 1.459(5)
C17B C19B 1.478(4)
C17B C22B 1.498(6)
C17B C21B 1.502(5)
C17B C20B 1.508(3)
C17B C18B 1.512(4)
C18B H18D 0.98
C18B H18E 0.98
C18B H18F 0.98
C19B H19F 0.98
C19B H19E 0.98
C19B H19D 0.98
C20B H20D 0.98
C20B H20E 0.98
C20B H20F 0.98
C21B H21A 0.98
C21B H21B 0.98
C21B H21C 0.98
C22B H22A 0.98
C22B H22B 0.98
C22B H22C 0.98
C23B H23A 0.98
C23B H23B 0.98
C23B H23C 0.98
O2B H2B 0.97(3)

loop_
_geom_hbond_atom_site_label_D
_geom_hbond_atom_site_label_H
_geom_hbond_atom_site_label_A
_geom_hbond_site_symmetry_A
_geom_hbond_distance_DH
_geom_hbond_distance_HA
_geom_hbond_distance_DA
_geom_hbond_angle_DHA
_geom_hbond_publ_flag
N1A H1A O1B . 0.892(19) 2.14(2) 3.0149(16) 167.1(17) yes
O2A H2A N2A . 1.00(2) 1.72(3) 2.7168(15) 172(2) yes
N1B H1B O1A 2_655 0.902(19) 2.162(19) 3.0362(16) 163.0(16) yes
O2B H2B N2B . 0.97(3) 1.68(3) 2.6326(16) 169(2) yes

loop_
_geom_torsion_atom_site_label_1
_geom_torsion_atom_site_label_2
_geom_torsion_atom_site_label_3
_geom_torsion_atom_site_label_4
_geom_torsion
C5A C1A C2A C3A 1.9(2)
C6A C1A C2A C3A 177.99(13)
C1A C2A C3A N2A 0.1(2)
N2A C4A C5A C1A 0.6(2)
C2A C1A C5A C4A -2.2(2)
C6A C1A C5A C4A -178.47(13)
C2A C1A C6A O1A -141.31(15)
C5A C1A C6A O1A 34.78(19)
C2A C1A C6A N1A 36.89(19)
C5A C1A C6A N1A -147.02(13)
O1A C6A N1A N3A 1.1(2)
C1A C6A N1A N3A -176.96(11)
C2A C3A N2A C4A -1.7(2)
C5A C4A N2A C3A 1.4(2)
C7A C8A N3A N1A 1.9(2)
C9A C8A N3A N1A -177.37(16)
C6A N1A N3A C8A -177.56(14)
C15A C10A C11A C12A -0.4(2)
C16A C10A C11A C12A 177.79(13)
C10A C11A C12A C13A -0.7(2)
C11A C12A C13A C14A 1.4(2)
C11A C12A C13A C17A -178.12(13)
C12A C13A C14A C15A -1.0(2)
C17A C13A C14A C15A 178.52(13)
C11A C10A C15A C14A 0.8(2)
C16A C10A C15A C14A -177.43(13)
C13A C14A C15A C10A -0.1(2)
C15A C10A C16A O3A -3.4(2)
C11A C10A C16A O3A 178.40(14)
C15A C10A C16A O2A 175.95(12)
C11A C10A C16A O2A -2.23(18)
C14A C13A C17A C18A -3.16(19)
C12A C13A C17A C18A 176.34(13)
C14A C13A C17A C19A -123.76(14)
C12A C13A C17A C19A 55.74(16)
C14A C13A C17A C20A 117.32(15)
C12A C13A C17A C20A -63.18(17)
C5B C1B C2B C3B 2.0(2)
C6B C1B C2B C3B 178.18(14)
C1B C2B C3B N2B -0.5(3)
N2B C4B C5B C1B 0.3(2)
C2B C1B C5B C4B -1.9(2)
C6B C1B C5B C4B -178.26(13)
C5B C1B C6B O1B 32.02(19)
C2B C1B C6B O1B -144.13(14)
C5B C1B C6B N1B -148.36(13)
C2B C1B C6B N1B 35.48(19)
O1B C6B N1B N3B 5.3(2)
C1B C6B N1B N3B -174.34(11)
C2B C3B N2B C4B -1.2(2)
C5B C4B N2B C3B 1.3(2)
C7B C8B N3B N1B 3.1(2)
C9B C8B N3B N1B -175.48(14)
C6B N1B N3B C8B 177.84(13)
C15B C10B C11B C12B -1.0(2)
C16B C10B C11B C12B 178.41(13)
C10B C11B C12B C13B 0.4(2)
C11B C12B C13B C14B 0.2(2)
C11B C12B C13B C17B -179.67(13)
C12B C13B C14B C15B -0.1(2)
C17B C13B C14B C15B 179.71(13)
C13B C14B C15B C10B -0.5(2)
C11B C10B C15B C14B 1.1(2)
C16B C10B C15B C14B -178.38(13)
C15B C10B C16B O3B -5.5(2)
C11B C10B C16B O3B 175.02(14)
C15B C10B C16B O2B 173.41(13)
C11B C10B C16B O2B -6.03(19)
C12B C13B C17B C23B -129.6(8)
C14B C13B C17B C23B 50.6(8)
C12B C13B C17B C19B 71.3(5)
C14B C13B C17B C19B -108.5(5)
C12B C13B C17B C22B 114.1(6)
C14B C13B C17B C22B -65.7(6)
C12B C13B C17B C21B 1.7(7)
C14B C13B C17B C21B -178.2(7)
C12B C13B C17B C20B -51.6(3)
C14B C13B C17B C20B 128.5(3)
C12B C13B C17B C18B -168.5(4)
C14B C13B C17B C18B 11.7(4)

_cod_database_fobs_code 2021459
